data_4034078
loop_
_publ_author_name
'Chen, Honghao'
'Ouyang, Lufeng'
'Liu, Jidan'
'Shi, Wen-Jing'
'Chen, Guoshu'
'Zheng, Liyao'

_publ_section_title
;
 Synthesis of Multisubstituted 1-Naphthoic Acids via Ru-Catalyzed C-H
 Activation and Double-Alkyne Annulation under Air.
;
_journal_issue 20
_journal_name_full 'The Journal of organic chemistry'
_journal_page_first 12755
_journal_page_last 12763
_journal_paper_doi 10.1021/acs.joc.9b00926
_journal_volume 84
_journal_year 2019
_chemical_formula_moiety 'C25 H20 O2'
_chemical_formula_sum 'C25 H20 O2'
_chemical_formula_weight 352.43
_space_group_crystal_system triclinic
_space_group_IT_number 2
_space_group_name_Hall '-P 1'
_space_group_name_H-M_alt 'P -1'
_atom_sites_solution_hydrogens geom
_atom_sites_solution_primary dual
_audit_creation_date 2019-05-30
_audit_creation_method
;
Olex2 1.2
(compiled 2018.05.29 svn.r3508 for OlexSys, GUI svn.r5506)
;
_cell_angle_alpha 86.007(7)
_cell_angle_beta 81.243(8)
_cell_angle_gamma 78.568(7)
_cell_formula_units_Z 2
_cell_length_a 8.4821(16)
_cell_length_b 9.528(2)
_cell_length_c 11.401(2)
_cell_measurement_reflns_used 2707
_cell_measurement_temperature 100
_cell_measurement_theta_max 27.516
_cell_measurement_theta_min 2.778
_cell_volume 891.9(3)
_computing_cell_refinement 'SAINT V8.38A (?, 2016)'
_computing_data_reduction 'SAINT V8.38A (?, 2016)'
_computing_molecular_graphics 'Olex2 (Dolomanov et al., 2009)'
_computing_publication_material 'Olex2 (Dolomanov et al., 2009)'
_computing_structure_refinement 'ShelXL (Sheldrick, 2015)'
_computing_structure_solution 'ShelXT (Sheldrick, 2015)'
_diffrn_ambient_temperature 100
_diffrn_measured_fraction_theta_full 0.989
_diffrn_measured_fraction_theta_max 0.971
_diffrn_measurement_device_type 'Bruker APEX-II CCD'
_diffrn_measurement_method '\f and \w scans'
_diffrn_radiation_type MoK\a
_diffrn_radiation_wavelength 0.71073
_diffrn_reflns_av_R_equivalents 0.0649
_diffrn_reflns_av_unetI/netI 0.0938
_diffrn_reflns_Laue_measured_fraction_full 0.989
_diffrn_reflns_Laue_measured_fraction_max 0.971
_diffrn_reflns_limit_h_max 10
_diffrn_reflns_limit_h_min -10
_diffrn_reflns_limit_k_max 12
_diffrn_reflns_limit_k_min -12
_diffrn_reflns_limit_l_max 14
_diffrn_reflns_limit_l_min -14
_diffrn_reflns_number 10693
_diffrn_reflns_point_group_measured_fraction_full 0.989
_diffrn_reflns_point_group_measured_fraction_max 0.971
_diffrn_reflns_theta_full 25.242
_diffrn_reflns_theta_max 27.616
_diffrn_reflns_theta_min 2.475
_diffrn_standards_number 0
_exptl_absorpt_coefficient_mu 0.082
_exptl_absorpt_correction_T_max 0.2617
_exptl_absorpt_correction_T_min 0.2064
_exptl_absorpt_correction_type multi-scan
_exptl_absorpt_process_details
'SADABS-2016/2 (Bruker,2016/2) was used for absorption correction. wR2(int) was 0.1517 before and 0.0603 after correction. The Ratio of minimum to maximum transmission is 0.7887. The \l/2 correction factor is Not present.'
_exptl_crystal_colour colourless
_exptl_crystal_colour_primary colourless
_exptl_crystal_density_diffrn 1.312
_exptl_crystal_description needle
_exptl_crystal_F_000 372
_exptl_crystal_size_max 0.12
_exptl_crystal_size_mid 0.08
_exptl_crystal_size_min 0.04
_refine_diff_density_max 0.246
_refine_diff_density_min -0.268
_refine_diff_density_rms 0.058
_refine_ls_extinction_method none
_refine_ls_goodness_of_fit_ref 1.108
_refine_ls_hydrogen_treatment constr
_refine_ls_matrix_type full
_refine_ls_number_parameters 247
_refine_ls_number_reflns 4009
_refine_ls_number_restraints 0
_refine_ls_restrained_S_all 1.108
_refine_ls_R_factor_all 0.1318
_refine_ls_R_factor_gt 0.0721
_refine_ls_shift/su_max 0.000
_refine_ls_shift/su_mean 0.000
_refine_ls_structure_factor_coef Fsqd
_refine_ls_weighting_details 'w=1/[\s^2^(Fo^2^)+(0.0302P)^2^+0.6581P] where P=(Fo^2^+2Fc^2^)/3'
_refine_ls_weighting_scheme calc
_refine_ls_wR_factor_gt 0.1256
_refine_ls_wR_factor_ref 0.1503
_reflns_Friedel_coverage 0.000
_reflns_number_gt 2485
_reflns_number_total 4009
_reflns_threshold_expression 'I > 2\s(I)'
_cod_data_source_file jo9b00926_si_003.cif
_cod_data_source_block Ph-Me-1
_cod_database_code 4034078
_shelx_shelxl_version_number 2018/3
_shelx_space_group_comment
;
The symmetry employed for this shelxl refinement is uniquely defined
by the following loop, which should always be used as a source of
symmetry information in preference to the above space-group names.
They are only intended as comments.
;
_shelx_estimated_absorpt_t_max 0.997
_shelx_estimated_absorpt_t_min 0.990
_olex2_refinement_description
;
1. Fixed Uiso
 At 1.2 times of:
  All C(H) groups
 At 1.5 times of:
  All C(H,H,H) groups, All O(H) groups
2.a Aromatic/amide H refined with riding coordinates:
 C5(H5), C1(H1A), C25(H25), C16(H16), C17(H17), C15(H15), C21(H21), C2(H2),
 C3(H3), C4(H4), C24(H24), C23(H23), C22(H22)
2.b Idealised Me refined as rotating group:
 C14(H14A,H14B,H14C), C13(H13A,H13B,H13C)
2.c Idealised tetrahedral OH refined as rotating group:
 O1(H1)
;
_olex2_submission_special_instructions 'No special instructions were received'

loop_
_space_group_symop_operation_xyz
'x, y, z'
'-x, -y, -z'

loop_
_atom_site_label
_atom_site_type_symbol
_atom_site_fract_x
_atom_site_fract_y
_atom_site_fract_z
_atom_site_U_iso_or_equiv
_atom_site_adp_type
_atom_site_occupancy
_atom_site_site_symmetry_order
_atom_site_calc_flag
_atom_site_refinement_flags_posn
O2 O 0.4216(2) 1.02224(18) 0.14127(16) 0.0268(4) Uani 1 1 d .
O1 O 0.6652(2) 0.8937(2) 0.07127(16) 0.0301(5) Uani 1 1 d .
H1 H 0.639973 0.930442 0.005923 0.045 Uiso 1 1 calc GR
C19 C 0.5475(3) 0.9390(3) 0.1569(2) 0.0238(6) Uani 1 1 d .
C11 C 0.3034(3) 0.6874(3) 0.5539(2) 0.0225(6) Uani 1 1 d .
C8 C 0.4919(3) 0.8152(3) 0.3656(2) 0.0209(6) Uani 1 1 d .
C10 C 0.4433(3) 0.7269(3) 0.5760(2) 0.0227(6) Uani 1 1 d .
C9 C 0.5390(3) 0.7926(3) 0.4823(2) 0.0217(6) Uani 1 1 d .
C7 C 0.3562(3) 0.7559(3) 0.3435(2) 0.0213(6) Uani 1 1 d .
C18 C 0.5892(3) 0.8891(3) 0.2780(2) 0.0231(6) Uani 1 1 d .
C20 C 0.1856(3) 0.6409(3) 0.6543(2) 0.0231(6) Uani 1 1 d .
C6 C 0.3142(3) 0.7563(3) 0.2206(2) 0.0237(6) Uani 1 1 d .
C12 C 0.2652(3) 0.6925(3) 0.4359(2) 0.0238(6) Uani 1 1 d .
C5 C 0.4190(3) 0.6790(3) 0.1323(2) 0.0268(6) Uani 1 1 d .
H5 H 0.520156 0.624884 0.149622 0.032 Uiso 1 1 calc R
C1 C 0.1644(3) 0.8316(3) 0.1933(2) 0.0293(6) Uani 1 1 d .
H1A H 0.090559 0.884877 0.252768 0.035 Uiso 1 1 calc R
C25 C 0.0442(3) 0.7371(3) 0.6941(2) 0.0291(6) Uani 1 1 d .
H25 H 0.023576 0.829953 0.656828 0.035 Uiso 1 1 calc R
C16 C 0.7702(3) 0.9080(3) 0.4174(2) 0.0298(6) Uani 1 1 d .
H16 H 0.863628 0.939125 0.434403 0.036 Uiso 1 1 calc R
C17 C 0.7260(3) 0.9310(3) 0.3039(2) 0.0277(6) Uani 1 1 d .
H17 H 0.791198 0.976152 0.243437 0.033 Uiso 1 1 calc R
C15 C 0.6792(3) 0.8407(3) 0.5041(2) 0.0275(6) Uani 1 1 d .
H15 H 0.710578 0.825709 0.581137 0.033 Uiso 1 1 calc R
C21 C 0.2110(3) 0.5053(3) 0.7099(2) 0.0292(6) Uani 1 1 d .
H21 H 0.304999 0.436875 0.682814 0.035 Uiso 1 1 calc R
C2 C 0.1217(3) 0.8298(3) 0.0811(3) 0.0339(7) Uani 1 1 d .
H2 H 0.018872 0.880446 0.064205 0.041 Uiso 1 1 calc R
C14 C 0.4971(3) 0.7030(3) 0.6972(2) 0.0294(6) Uani 1 1 d .
H14A H 0.413332 0.667013 0.753453 0.044 Uiso 1 1 calc GR
H14B H 0.513815 0.793740 0.724145 0.044 Uiso 1 1 calc GR
H14C H 0.599036 0.632735 0.692874 0.044 Uiso 1 1 calc GR
C13 C 0.1326(3) 0.6159(3) 0.4156(2) 0.0307(7) Uani 1 1 d .
H13A H 0.143069 0.524349 0.461274 0.046 Uiso 1 1 calc GR
H13B H 0.142247 0.598306 0.330909 0.046 Uiso 1 1 calc GR
H13C H 0.026312 0.675409 0.441481 0.046 Uiso 1 1 calc GR
C3 C 0.2294(4) 0.7538(3) -0.0063(3) 0.0360(7) Uani 1 1 d .
H3 H 0.200874 0.752847 -0.083568 0.043 Uiso 1 1 calc R
C4 C 0.3782(4) 0.6795(3) 0.0187(2) 0.0332(7) Uani 1 1 d .
H4 H 0.452764 0.628669 -0.041774 0.040 Uiso 1 1 calc R
C24 C -0.0674(3) 0.6994(3) 0.7879(3) 0.0352(7) Uani 1 1 d .
H24 H -0.163506 0.766009 0.813683 0.042 Uiso 1 1 calc R
C23 C -0.0382(4) 0.5651(3) 0.8433(3) 0.0361(7) Uani 1 1 d .
H23 H -0.113589 0.539299 0.907713 0.043 Uiso 1 1 calc R
C22 C 0.1011(3) 0.4685(3) 0.8044(3) 0.0338(7) Uani 1 1 d .
H22 H 0.121872 0.376291 0.842698 0.041 Uiso 1 1 calc R

loop_
_atom_site_aniso_label
_atom_site_aniso_U_11
_atom_site_aniso_U_22
_atom_site_aniso_U_33
_atom_site_aniso_U_23
_atom_site_aniso_U_13
_atom_site_aniso_U_12
O2 0.0274(10) 0.0285(10) 0.0231(10) 0.0018(8) -0.0040(8) -0.0024(8)
O1 0.0265(10) 0.0404(11) 0.0195(10) 0.0038(9) -0.0007(8) -0.0006(8)
C19 0.0244(14) 0.0251(13) 0.0222(14) 0.0005(11) -0.0023(12) -0.0069(11)
C11 0.0250(13) 0.0242(13) 0.0168(13) 0.0007(11) -0.0014(11) -0.0029(11)
C8 0.0212(13) 0.0207(12) 0.0188(14) -0.0023(11) -0.0021(11) 0.0009(10)
C10 0.0266(14) 0.0223(13) 0.0178(13) -0.0020(11) -0.0026(11) -0.0009(11)
C9 0.0235(13) 0.0209(13) 0.0203(14) -0.0001(11) -0.0048(11) -0.0020(10)
C7 0.0226(13) 0.0224(13) 0.0179(14) -0.0019(11) -0.0052(11) 0.0000(10)
C18 0.0231(13) 0.0226(13) 0.0213(14) 0.0007(11) -0.0030(11) 0.0007(11)
C20 0.0265(14) 0.0281(14) 0.0164(14) -0.0007(11) -0.0055(11) -0.0075(11)
C6 0.0253(14) 0.0276(14) 0.0200(14) 0.0036(11) -0.0049(11) -0.0095(11)
C12 0.0247(14) 0.0261(13) 0.0204(14) -0.0008(11) -0.0042(11) -0.0037(11)
C5 0.0300(15) 0.0267(14) 0.0236(15) 0.0008(12) -0.0065(12) -0.0034(12)
C1 0.0247(14) 0.0396(16) 0.0233(15) 0.0023(13) -0.0031(12) -0.0068(12)
C25 0.0305(15) 0.0324(15) 0.0238(15) 0.0008(12) -0.0055(12) -0.0041(12)
C16 0.0246(14) 0.0389(16) 0.0292(16) -0.0003(13) -0.0099(12) -0.0093(12)
C17 0.0249(14) 0.0320(15) 0.0256(15) 0.0031(12) -0.0018(12) -0.0072(12)
C15 0.0268(14) 0.0352(15) 0.0215(15) -0.0017(12) -0.0059(12) -0.0065(12)
C21 0.0330(15) 0.0275(14) 0.0266(16) 0.0008(12) -0.0041(13) -0.0054(12)
C2 0.0302(15) 0.0460(18) 0.0279(16) 0.0097(14) -0.0117(13) -0.0109(13)
C14 0.0303(15) 0.0392(16) 0.0208(15) 0.0022(13) -0.0066(12) -0.0105(13)
C13 0.0306(15) 0.0415(17) 0.0246(15) 0.0025(13) -0.0077(12) -0.0163(13)
C3 0.0488(19) 0.0444(17) 0.0215(15) 0.0054(14) -0.0157(14) -0.0193(15)
C4 0.0441(18) 0.0346(16) 0.0217(15) -0.0028(13) -0.0071(14) -0.0069(13)
C24 0.0283(15) 0.0487(18) 0.0286(17) -0.0062(14) -0.0021(13) -0.0071(13)
C23 0.0373(17) 0.0532(19) 0.0230(16) 0.0007(14) -0.0012(13) -0.0242(15)
C22 0.0429(18) 0.0353(16) 0.0264(16) 0.0064(13) -0.0089(14) -0.0145(14)

loop_
_atom_type_symbol
_atom_type_description
_atom_type_scat_dispersion_real
_atom_type_scat_dispersion_imag
_atom_type_scat_source
C C 0.0033 0.0016 'International Tables Vol C Tables 4.2.6.8 and 6.1.1.4'
H H 0.0000 0.0000 'International Tables Vol C Tables 4.2.6.8 and 6.1.1.4'
O O 0.0106 0.0060 'International Tables Vol C Tables 4.2.6.8 and 6.1.1.4'

loop_
_geom_angle_atom_site_label_1
_geom_angle_atom_site_label_2
_geom_angle_atom_site_label_3
_geom_angle
C19 O1 H1 109.5
O2 C19 O1 124.1(2)
O2 C19 C18 122.8(2)
O1 C19 C18 112.9(2)
C10 C11 C20 120.6(2)
C10 C11 C12 120.8(2)
C12 C11 C20 118.6(2)
C9 C8 C7 117.9(2)
C18 C8 C9 117.2(2)
C18 C8 C7 124.8(2)
C11 C10 C9 119.2(2)
C11 C10 C14 121.4(2)
C9 C10 C14 119.4(2)
C10 C9 C8 120.6(2)
C15 C9 C8 119.0(2)
C15 C9 C10 120.4(2)
C8 C7 C6 121.2(2)
C12 C7 C8 120.1(2)
C12 C7 C6 118.7(2)
C8 C18 C19 124.9(2)
C17 C18 C19 113.8(2)
C17 C18 C8 121.1(2)
C25 C20 C11 119.0(2)
C21 C20 C11 123.0(2)
C21 C20 C25 118.0(2)
C5 C6 C7 121.4(2)
C5 C6 C1 118.2(2)
C1 C6 C7 120.4(2)
C11 C12 C13 117.2(2)
C7 C12 C11 120.4(2)
C7 C12 C13 122.2(2)
C6 C5 H5 119.6
C6 C5 C4 120.9(3)
C4 C5 H5 119.6
C6 C1 H1A 119.4
C2 C1 C6 121.2(3)
C2 C1 H1A 119.4
C20 C25 H25 119.5
C24 C25 C20 121.0(3)
C24 C25 H25 119.5
C17 C16 H16 120.0
C15 C16 H16 120.0
C15 C16 C17 120.0(2)
C18 C17 C16 120.9(2)
C18 C17 H17 119.6
C16 C17 H17 119.6
C9 C15 H15 119.1
C16 C15 C9 121.8(3)
C16 C15 H15 119.1
C20 C21 H21 119.5
C22 C21 C20 120.9(3)
C22 C21 H21 119.5
C1 C2 H2 120.2
C3 C2 C1 119.7(3)
C3 C2 H2 120.2
C10 C14 H14A 109.5
C10 C14 H14B 109.5
C10 C14 H14C 109.5
H14A C14 H14B 109.5
H14A C14 H14C 109.5
H14B C14 H14C 109.5
C12 C13 H13A 109.5
C12 C13 H13B 109.5
C12 C13 H13C 109.5
H13A C13 H13B 109.5
H13A C13 H13C 109.5
H13B C13 H13C 109.5
C2 C3 H3 120.0
C4 C3 C2 120.1(3)
C4 C3 H3 120.0
C5 C4 H4 120.0
C3 C4 C5 120.0(3)
C3 C4 H4 120.0
C25 C24 H24 120.0
C23 C24 C25 120.0(3)
C23 C24 H24 120.0
C24 C23 H23 120.2
C22 C23 C24 119.6(3)
C22 C23 H23 120.2
C21 C22 H22 119.8
C23 C22 C21 120.5(3)
C23 C22 H22 119.8

loop_
_geom_bond_atom_site_label_1
_geom_bond_atom_site_label_2
_geom_bond_distance
O2 C19 1.227(3)
O1 H1 0.8400
O1 C19 1.314(3)
C19 C18 1.500(4)
C11 C10 1.377(3)
C11 C20 1.504(3)
C11 C12 1.426(4)
C8 C9 1.436(4)
C8 C7 1.440(3)
C8 C18 1.434(3)
C10 C9 1.427(3)
C10 C14 1.510(4)
C9 C15 1.417(3)
C7 C6 1.496(4)
C7 C12 1.385(3)
C18 C17 1.378(4)
C20 C25 1.394(4)
C20 C21 1.391(4)
C6 C5 1.385(4)
C6 C1 1.398(4)
C12 C13 1.510(3)
C5 H5 0.9500
C5 C4 1.391(4)
C1 H1A 0.9500
C1 C2 1.383(4)
C25 H25 0.9500
C25 C24 1.393(4)
C16 H16 0.9500
C16 C17 1.392(4)
C16 C15 1.363(4)
C17 H17 0.9500
C15 H15 0.9500
C21 H21 0.9500
C21 C22 1.387(4)
C2 H2 0.9500
C2 C3 1.383(4)
C14 H14A 0.9800
C14 H14B 0.9800
C14 H14C 0.9800
C13 H13A 0.9800
C13 H13B 0.9800
C13 H13C 0.9800
C3 H3 0.9500
C3 C4 1.379(4)
C4 H4 0.9500
C24 H24 0.9500
C24 C23 1.381(4)
C23 H23 0.9500
C23 C22 1.380(4)
C22 H22 0.9500
